data_4085203
loop_
_publ_author_name
'Matson, Ellen M.'
'Espinosa Martinez, Gabriel'
'Ibrahim, Abdulrahman D.'
'Jackson, Bailey J.'
'Bertke, Jeffrey A.'
'Fout, Alison R.'

_publ_contact_author
; 
Alison R. Fout 
University of Illinois 
A406 CLSL, Box 54-6 
600 South Mathews Avenue 
Urbana, Illinois  61801 
USA 
;
_publ_section_title
;
 Nickel(II) Pincer Carbene Complexes: Oxidative Addition of an Aryl C--H
 Bond to Form a Ni(II) Hydride
;
_journal_issue 2
_journal_name_full Organometallics
_journal_page_first 399
_journal_paper_doi 10.1021/om5007177
_journal_volume 34
_journal_year 2015
_chemical_formula_moiety 'C44.68 H47.03 Cl0.33 N4 Ni, C6 H6'
_chemical_formula_sum 'C50.17 H53.01 Cl0.33 N4 Ni'
_chemical_formula_weight 782.43
_chemical_name_systematic
; 
? 
;
_space_group_crystal_system triclinic
_space_group_IT_number 2
_space_group_name_Hall '-P 1'
_space_group_name_H-M_alt 'P -1'
_symmetry_space_group_name_Hall '-P 1'
_symmetry_space_group_name_H-M 'P -1'
_atom_sites_solution_hydrogens mixed
_audit_creation_method SHELXL-2014
_audit_update_record
; 
? 
;
_cell_angle_alpha 103.115(4)
_cell_angle_beta 98.614(4)
_cell_angle_gamma 103.025(4)
_cell_formula_units_Z 2
_cell_length_a 8.6588(7)
_cell_length_b 15.3314(14)
_cell_length_c 16.5973(15)
_cell_measurement_reflns_used 9914
_cell_measurement_temperature 100(2)
_cell_measurement_theta_max 25.41
_cell_measurement_theta_min 2.49
_cell_volume 2043.2(3)
_computing_cell_refinement 'SAINT V8.34A (Bruker, 2005)'
_computing_data_collection 'APEX2 V2013.10-0 (Bruker, 2013)'
_computing_data_reduction
; 
SAINT V8.34A, XPREP v2013/3, SADABS V2012/1, TWINABS V2012/1 
(Bruker, 2012 & 2013) 
;
_computing_molecular_graphics
; 
SHELXTL v2013-4 (Bruker, 2013), CrystalMaker v2.7.3 (CrystalMaker, 1994) 
;
_computing_publication_material 'XCIF V2013-1 (Bruker, 2013)'
_computing_structure_refinement 'SHELX-2013-4 (Sheldrick, 2013)'
_computing_structure_solution 'SHELX-2013-4 (Sheldrick, 2013)'
_diffrn_ambient_temperature 100(2)
_diffrn_measured_fraction_theta_full 0.998
_diffrn_measured_fraction_theta_max 0.995
_diffrn_measurement_device 'Bruker D8 Venture/Photon 100'
_diffrn_measurement_method 'profile data from \f and \w scans'
_diffrn_radiation_monochromator 'multilayer mirrors'
_diffrn_radiation_source 'microfocus sealed tube'
_diffrn_radiation_type MoK\a
_diffrn_radiation_wavelength 0.71073
_diffrn_radiation_wavelength_id cd48ksa
_diffrn_reflns_av_R_equivalents 0.0417
_diffrn_reflns_av_unetI/netI 0.0325
_diffrn_reflns_Laue_measured_fraction_full 0.998
_diffrn_reflns_Laue_measured_fraction_max 0.995
_diffrn_reflns_limit_h_max 10
_diffrn_reflns_limit_h_min -10
_diffrn_reflns_limit_k_max 18
_diffrn_reflns_limit_k_min -18
_diffrn_reflns_limit_l_max 20
_diffrn_reflns_limit_l_min -20
_diffrn_reflns_number 32084
_diffrn_reflns_point_group_measured_fraction_full 0.998
_diffrn_reflns_point_group_measured_fraction_max 0.995
_diffrn_reflns_theta_full 25.242
_diffrn_reflns_theta_max 25.437
_diffrn_reflns_theta_min 2.470
_exptl_absorpt_coefficient_mu 0.537
_exptl_absorpt_correction_T_max 0.98391
_exptl_absorpt_correction_T_min 0.93881
_exptl_absorpt_correction_type integration
_exptl_absorpt_process_details 'SHELXTL/XPREP V2013/3 (Bruker, 2013)'
_exptl_crystal_colour red
_exptl_crystal_density_diffrn 1.272
_exptl_crystal_density_method 'not measured'
_exptl_crystal_description plate
_exptl_crystal_F_000 831
_exptl_crystal_id cd48ksa
_exptl_crystal_preparation
; 
The data crystal was mounted using oil (Parantone-N, Exxon) to a 
0.3 mm cryo-loop (Hampton Research) with the (-2, 1, -1) scattering 
planes roughly normal to the spindle axis. 
;
_exptl_crystal_size_max 0.409
_exptl_crystal_size_mid 0.082
_exptl_crystal_size_min 0.044
_refine_diff_density_max 0.301
_refine_diff_density_min -0.333
_refine_diff_density_rms 0.050
_refine_ls_extinction_method none
_refine_ls_goodness_of_fit_ref 1.057
_refine_ls_hydrogen_treatment mixed
_refine_ls_matrix_type full
_refine_ls_number_parameters 611
_refine_ls_number_reflns 7526
_refine_ls_number_restraints 297
_refine_ls_restrained_S_all 1.041
_refine_ls_R_factor_all 0.0446
_refine_ls_R_factor_gt 0.0332
_refine_ls_shift/su_max 0.001
_refine_ls_shift/su_mean 0.000
_refine_ls_structure_factor_coef Fsqd
_refine_ls_weighting_details 'w=1/[\s^2^(Fo^2^)+(0.0187P)^2^+1.6686P] where P=(Fo^2^+2Fc^2^)/3'
_refine_ls_weighting_scheme calc
_refine_ls_wR_factor_gt 0.0675
_refine_ls_wR_factor_ref 0.0714
_reflns_Friedel_coverage 0.000
_reflns_number_gt 6398
_reflns_number_total 7526
_reflns_threshold_expression 'I > 2\s(I)'
_cod_data_source_file om5007177_si_002.cif
_cod_data_source_block cd48ksa_2
_cod_depositor_comments 'Adding full bibliography for 4085202--4085205.cif.'
_cod_database_code 4085203
_shelx_space_group_comment
; 
The symmetry employed for this shelxl refinement is uniquely defined 
by the following loop, which should always be used as a source of 
symmetry information in preference to the above space-group names. 
They are only intended as comments. 
;
_shelx_estimated_absorpt_t_min 0.810
_shelx_estimated_absorpt_t_max 0.977
_shelxl_version_number 2014-3

loop_
_space_group_symop_operation_xyz
'x, y, z'
'-x, -y, -z'

loop_
_atom_site_label
_atom_site_type_symbol
_atom_site_fract_x
_atom_site_fract_y
_atom_site_fract_z
_atom_site_U_iso_or_equiv
_atom_site_adp_type
_atom_site_occupancy
_atom_site_site_symmetry_order
_atom_site_calc_flag
_atom_site_refinement_flags_posn
_atom_site_refinement_flags_adp
_atom_site_refinement_flags_occupancy
_atom_site_disorder_assembly
_atom_site_disorder_group
Ni1 Ni 0.54652(3) 0.45635(2) 0.18828(2) 0.01105(7) Uani 1 1 d D . . . .
C50 C 0.442(3) 0.4038(18) 0.2709(17) 0.021(5) Uani 0.675(6) 1 d D U P A 1
H50A H 0.341(7) 0.372(4) 0.248(3) 0.063(17) Uiso 0.675(6) 1 d . . P A 1
H50B H 0.466(4) 0.445(3) 0.328(2) 0.025(9) Uiso 0.675(6) 1 d . . P A 1
H50C H 0.488(4) 0.353(3) 0.286(2) 0.030(11) Uiso 0.675(6) 1 d . . P A 1
Cl1 Cl 0.4385(12) 0.3959(9) 0.2802(9) 0.0147(13) Uani 0.325(6) 1 d D U P A 2
N1 N 0.57199(17) 0.25539(10) 0.11679(9) 0.0108(3) Uani 1 1 d . . . . .
N2 N 0.66149(18) 0.36031(10) 0.05438(9) 0.0111(3) Uani 1 1 d . . . . .
N3 N 0.60132(18) 0.64261(10) 0.18139(9) 0.0123(3) Uani 1 1 d . . . . .
N4 N 0.48113(18) 0.63850(10) 0.28659(9) 0.0119(3) Uani 1 1 d . . . . .
C1 C 0.5903(2) 0.34766(12) 0.12173(11) 0.0118(4) Uani 1 1 d . . . . .
C2 C 0.6284(2) 0.21137(12) 0.04823(11) 0.0122(4) Uani 1 1 d . . . . .
C3 C 0.6305(2) 0.11957(12) 0.01872(11) 0.0148(4) Uani 1 1 d . . . . .
H3 H 0.5911 0.0740 0.0465 0.018 Uiso 1 1 calc R U . . .
C4 C 0.6927(2) 0.09734(13) -0.05295(12) 0.0180(4) Uani 1 1 d . . . . .
H4 H 0.6942 0.0349 -0.0757 0.022 Uiso 1 1 calc R U . . .
C5 C 0.7535(2) 0.16490(13) -0.09262(12) 0.0177(4) Uani 1 1 d . . . . .
H5 H 0.7967 0.1474 -0.1413 0.021 Uiso 1 1 calc R U . . .
C6 C 0.7525(2) 0.25704(13) -0.06277(11) 0.0158(4) Uani 1 1 d . . . . .
H6 H 0.7946 0.3029 -0.0897 0.019 Uiso 1 1 calc R U . . .
C7 C 0.6870(2) 0.27918(12) 0.00833(11) 0.0121(4) Uani 1 1 d . . . . .
C8 C 0.6933(2) 0.45296(12) 0.04624(11) 0.0123(4) Uani 1 1 d . . . . .
C9 C 0.7672(2) 0.48832(13) -0.01256(11) 0.0150(4) Uani 1 1 d . . . . .
H9 H 0.8045 0.4501 -0.0547 0.018 Uiso 1 1 calc R U . . .
C10 C 0.7844(2) 0.58211(13) -0.00719(12) 0.0168(4) Uani 1 1 d . . . . .
H10 H 0.8329 0.6078 -0.0473 0.020 Uiso 1 1 calc R U . . .
C11 C 0.7330(2) 0.63958(13) 0.05498(11) 0.0157(4) Uani 1 1 d . . . . .
H11 H 0.7463 0.7036 0.0582 0.019 Uiso 1 1 calc R U . . .
C12 C 0.6615(2) 0.59942(12) 0.11219(11) 0.0129(4) Uani 1 1 d . . . . .
C13 C 0.6397(2) 0.50666(12) 0.10858(11) 0.0118(4) Uani 1 1 d . . . . .
C14 C 0.5872(2) 0.73208(12) 0.21118(11) 0.0135(4) Uani 1 1 d . . . . .
C15 C 0.6332(2) 0.81413(13) 0.18767(12) 0.0166(4) Uani 1 1 d . . . . .
H15 H 0.6883 0.8171 0.1426 0.020 Uiso 1 1 calc R U . . .
C16 C 0.5953(2) 0.89114(13) 0.23275(13) 0.0211(4) Uani 1 1 d . . . . .
H16 H 0.6248 0.9481 0.2181 0.025 Uiso 1 1 calc R U . . .
C17 C 0.5148(2) 0.88739(13) 0.29930(12) 0.0199(4) Uani 1 1 d . . . . .
H17 H 0.4899 0.9416 0.3285 0.024 Uiso 1 1 calc R U . . .
C18 C 0.4706(2) 0.80646(13) 0.32344(12) 0.0172(4) Uani 1 1 d . . . . .
H18 H 0.4166 0.8038 0.3690 0.021 Uiso 1 1 calc R U . . .
C19 C 0.5088(2) 0.72917(12) 0.27810(11) 0.0131(4) Uani 1 1 d . . . . .
C20 C 0.5362(2) 0.58342(12) 0.22686(11) 0.0124(4) Uani 1 1 d . . . . .
C21 C 0.4964(2) 0.20242(12) 0.16901(11) 0.0117(4) Uani 1 1 d . . . . .
C22 C 0.3279(2) 0.16839(12) 0.14949(11) 0.0139(4) Uani 1 1 d . . . . .
C23 C 0.2579(2) 0.11268(12) 0.19716(12) 0.0162(4) Uani 1 1 d . . . . .
H23 H 0.1434 0.0882 0.1853 0.019 Uiso 1 1 calc R U . . .
C24 C 0.3531(2) 0.09248(13) 0.26162(12) 0.0174(4) Uani 1 1 d . . . . .
H24 H 0.3036 0.0546 0.2938 0.021 Uiso 1 1 calc R U . . .
C25 C 0.5196(2) 0.12732(12) 0.27921(12) 0.0164(4) Uani 1 1 d . . . . .
H25 H 0.5834 0.1134 0.3239 0.020 Uiso 1 1 calc R U . . .
C26 C 0.5960(2) 0.18243(12) 0.23299(11) 0.0131(4) Uani 1 1 d . . . . .
C27 C 0.2230(2) 0.19058(13) 0.07910(12) 0.0173(4) Uani 1 1 d . . . . .
H27 H 0.2865 0.2488 0.0691 0.021 Uiso 1 1 calc R U . . .
C28 C 0.1848(3) 0.11310(15) -0.00323(12) 0.0238(5) Uani 1 1 d . . . . .
H28A H 0.1177 0.1289 -0.0479 0.036 Uiso 1 1 calc R U . . .
H28B H 0.1261 0.0545 0.0054 0.036 Uiso 1 1 calc R U . . .
H28C H 0.2862 0.1063 -0.0200 0.036 Uiso 1 1 calc R U . . .
C29 C 0.0674(2) 0.20818(14) 0.10287(13) 0.0237(5) Uani 1 1 d . . . . .
H29A H 0.0134 0.2332 0.0607 0.036 Uiso 1 1 calc R U . . .
H29B H 0.0935 0.2530 0.1587 0.036 Uiso 1 1 calc R U . . .
H29C H -0.0048 0.1496 0.1045 0.036 Uiso 1 1 calc R U . . .
C30 C 0.7788(2) 0.22173(13) 0.25486(11) 0.0155(4) Uani 1 1 d . . . . .
H30 H 0.8120 0.2455 0.2069 0.019 Uiso 1 1 calc R U . . .
C31 C 0.8680(2) 0.14817(14) 0.26687(14) 0.0241(5) Uani 1 1 d . . . . .
H31A H 0.9853 0.1758 0.2776 0.036 Uiso 1 1 calc R U . . .
H31B H 0.8347 0.0960 0.2156 0.036 Uiso 1 1 calc R U . . .
H31C H 0.8408 0.1257 0.3151 0.036 Uiso 1 1 calc R U . . .
C32 C 0.8289(3) 0.30335(14) 0.33413(13) 0.0251(5) Uani 1 1 d . . . . .
H32A H 0.9465 0.3306 0.3458 0.038 Uiso 1 1 calc R U . . .
H32B H 0.7993 0.2815 0.3823 0.038 Uiso 1 1 calc R U . . .
H32C H 0.7732 0.3505 0.3253 0.038 Uiso 1 1 calc R U . . .
C33 C 0.3923(2) 0.61237(12) 0.34860(11) 0.0121(4) Uani 1 1 d . . . . .
C34 C 0.4750(2) 0.63940(12) 0.43326(11) 0.0150(4) Uani 1 1 d . . . . .
C35 C 0.3837(2) 0.61948(13) 0.49251(12) 0.0177(4) Uani 1 1 d . . . . .
H35 H 0.4356 0.6355 0.5505 0.021 Uiso 1 1 calc R U . . .
C36 C 0.2197(2) 0.57695(13) 0.46831(12) 0.0188(4) Uani 1 1 d . . . . .
H36 H 0.1597 0.5646 0.5099 0.023 Uiso 1 1 calc R U . . .
C37 C 0.1414(2) 0.55199(13) 0.38434(12) 0.0171(4) Uani 1 1 d . . . . .
H37 H 0.0282 0.5228 0.3687 0.021 Uiso 1 1 calc R U . . .
C38 C 0.2269(2) 0.56913(12) 0.32249(11) 0.0139(4) Uani 1 1 d . . . . .
C39 C 0.6555(2) 0.68512(13) 0.45895(12) 0.0185(4) Uani 1 1 d D . . . .
H39 H 0.6826 0.7251 0.4203 0.022 Uiso 1 1 calc R U . B 1
C40 C 0.748(2) 0.6103(10) 0.4443(11) 0.029(2) Uani 0.57(4) 1 d D U P C 1
H40A H 0.8648 0.6400 0.4607 0.044 Uiso 0.57(4) 1 calc R U P C 1
H40B H 0.7193 0.5760 0.3842 0.044 Uiso 0.57(4) 1 calc R U P C 1
H40C H 0.7185 0.5673 0.4785 0.044 Uiso 0.57(4) 1 calc R U P C 1
C41 C 0.716(3) 0.7476(11) 0.5499(6) 0.028(2) Uani 0.57(4) 1 d D U P C 1
H41A H 0.8283 0.7843 0.5568 0.042 Uiso 0.57(4) 1 calc R U P C 1
H41B H 0.7128 0.7089 0.5895 0.042 Uiso 0.57(4) 1 calc R U P C 1
H41C H 0.6473 0.7894 0.5615 0.042 Uiso 0.57(4) 1 calc R U P C 1
C40B C 0.752(3) 0.6144(13) 0.4684(16) 0.037(4) Uani 0.43(4) 1 d D U P C 2
H40D H 0.8684 0.6455 0.4817 0.055 Uiso 0.43(4) 1 calc R U P C 2
H40E H 0.7251 0.5649 0.4153 0.055 Uiso 0.43(4) 1 calc R U P C 2
H40F H 0.7244 0.5873 0.5142 0.055 Uiso 0.43(4) 1 calc R U P C 2
C41B C 0.695(3) 0.7619(14) 0.5423(9) 0.028(3) Uani 0.43(4) 1 d D U P C 2
H41D H 0.8101 0.7953 0.5554 0.042 Uiso 0.43(4) 1 calc R U P C 2
H41E H 0.6702 0.7340 0.5881 0.042 Uiso 0.43(4) 1 calc R U P C 2
H41F H 0.6291 0.8054 0.5367 0.042 Uiso 0.43(4) 1 calc R U P C 2
C42 C 0.1394(2) 0.54368(13) 0.23088(12) 0.0184(4) Uani 1 1 d . . . . .
H42 H 0.2224 0.5415 0.1951 0.022 Uiso 1 1 calc R U . . .
C43 C 0.0569(3) 0.61853(14) 0.21492(13) 0.0244(5) Uani 1 1 d . . . . .
H43A H 0.0066 0.6031 0.1547 0.037 Uiso 1 1 calc R U . . .
H43B H 0.1380 0.6790 0.2313 0.037 Uiso 1 1 calc R U . . .
H43C H -0.0265 0.6214 0.2486 0.037 Uiso 1 1 calc R U . . .
C44 C 0.0170(3) 0.44870(14) 0.20369(13) 0.0256(5) Uani 1 1 d . . . . .
H44A H -0.0187 0.4294 0.1419 0.038 Uiso 1 1 calc R U . . .
H44B H -0.0768 0.4521 0.2296 0.038 Uiso 1 1 calc R U . . .
H44C H 0.0674 0.4033 0.2220 0.038 Uiso 1 1 calc R U . . .
C60 C 0.0415(12) 0.8077(4) 0.4060(6) 0.0381(17) Uani 0.583(16) 1 d D U P D 1
H60A H -0.0233 0.7453 0.3841 0.046 Uiso 0.583(16) 1 calc R U P D 1
C61 C -0.0081(9) 0.8784(7) 0.3805(6) 0.0447(17) Uani 0.583(16) 1 d D U P D 1
H61 H -0.1083 0.8647 0.3415 0.054 Uiso 0.583(16) 1 calc R U P D 1
C62 C 0.0874(11) 0.9693(6) 0.4112(7) 0.0438(16) Uani 0.583(16) 1 d D U P D 1
H62A H 0.0538 1.0176 0.3926 0.053 Uiso 0.583(16) 1 calc R U P D 1
C63 C 0.2303(12) 0.9894(5) 0.4685(7) 0.0368(15) Uani 0.583(16) 1 d D U P D 1
H63A H 0.2945 1.0520 0.4907 0.044 Uiso 0.583(16) 1 calc R U P D 1
C64 C 0.2814(10) 0.9194(7) 0.4942(5) 0.0343(15) Uani 0.583(16) 1 d D U P D 1
H64A H 0.3822 0.9337 0.5327 0.041 Uiso 0.583(16) 1 calc R U P D 1
C65 C 0.1871(13) 0.8284(5) 0.4642(6) 0.0321(14) Uani 0.583(16) 1 d D U P D 1
H65A H 0.2213 0.7805 0.4832 0.038 Uiso 0.583(16) 1 calc R U P D 1
C60B C 0.0085(12) 0.8196(7) 0.3817(8) 0.036(2) Uani 0.417(16) 1 d D U P D 2
H60B H -0.0722 0.7655 0.3477 0.043 Uiso 0.417(16) 1 calc R U P D 2
C61B C -0.0003(15) 0.9064(9) 0.3748(8) 0.0394(19) Uani 0.417(16) 1 d D U P D 2
H61B H -0.0869 0.9121 0.3356 0.047 Uiso 0.417(16) 1 calc R U P D 2
C62B C 0.1167(18) 0.9851(7) 0.4248(9) 0.043(2) Uani 0.417(16) 1 d D U P D 2
H62B H 0.1094 1.0449 0.4207 0.052 Uiso 0.417(16) 1 calc R U P D 2
C63B C 0.2428(18) 0.9766(8) 0.4800(10) 0.042(2) Uani 0.417(16) 1 d D U P D 2
H63B H 0.3243 1.0306 0.5134 0.051 Uiso 0.417(16) 1 calc R U P D 2
C64B C 0.2527(14) 0.8906(10) 0.4876(7) 0.0332(19) Uani 0.417(16) 1 d D U P D 2
H64B H 0.3403 0.8856 0.5266 0.040 Uiso 0.417(16) 1 calc R U P D 2
C65B C 0.1362(17) 0.8115(7) 0.4389(8) 0.0331(19) Uani 0.417(16) 1 d D U P D 2
H65B H 0.1430 0.7521 0.4444 0.040 Uiso 0.417(16) 1 calc R U P D 2

loop_
_atom_site_aniso_label
_atom_site_aniso_U_11
_atom_site_aniso_U_22
_atom_site_aniso_U_33
_atom_site_aniso_U_23
_atom_site_aniso_U_13
_atom_site_aniso_U_12
Ni1 0.01319(13) 0.01051(12) 0.01160(12) 0.00538(9) 0.00471(9) 0.00366(9)
C50 0.044(7) 0.010(4) 0.016(7) 0.008(4) 0.005(4) 0.014(4)
Cl1 0.025(2) 0.014(2) 0.012(2) 0.0092(17) 0.0108(13) 0.0072(14)
N1 0.0124(8) 0.0106(7) 0.0104(7) 0.0040(6) 0.0036(6) 0.0030(6)
N2 0.0125(8) 0.0111(7) 0.0109(7) 0.0040(6) 0.0039(6) 0.0035(6)
N3 0.0143(8) 0.0106(7) 0.0137(8) 0.0051(6) 0.0048(6) 0.0038(6)
N4 0.0140(8) 0.0099(7) 0.0129(8) 0.0045(6) 0.0033(6) 0.0039(6)
C1 0.0095(9) 0.0160(9) 0.0107(9) 0.0063(7) 0.0011(7) 0.0030(7)
C2 0.0104(9) 0.0143(9) 0.0107(9) 0.0029(7) 0.0000(7) 0.0029(7)
C3 0.0145(10) 0.0129(9) 0.0159(9) 0.0034(7) 0.0018(8) 0.0030(7)
C4 0.0194(11) 0.0148(10) 0.0179(10) 0.0006(8) 0.0020(8) 0.0060(8)
C5 0.0194(10) 0.0214(10) 0.0127(9) 0.0019(8) 0.0053(8) 0.0077(8)
C6 0.0160(10) 0.0181(10) 0.0142(9) 0.0060(8) 0.0038(8) 0.0044(8)
C7 0.0098(9) 0.0129(9) 0.0120(9) 0.0030(7) -0.0013(7) 0.0026(7)
C8 0.0104(9) 0.0134(9) 0.0129(9) 0.0052(7) 0.0002(7) 0.0025(7)
C9 0.0157(10) 0.0181(10) 0.0133(9) 0.0057(8) 0.0055(8) 0.0054(8)
C10 0.0188(10) 0.0206(10) 0.0149(9) 0.0104(8) 0.0074(8) 0.0048(8)
C11 0.0167(10) 0.0146(9) 0.0177(10) 0.0092(8) 0.0024(8) 0.0041(8)
C12 0.0119(9) 0.0147(9) 0.0127(9) 0.0049(7) 0.0019(7) 0.0043(7)
C13 0.0107(9) 0.0127(9) 0.0122(9) 0.0054(7) 0.0012(7) 0.0026(7)
C14 0.0134(10) 0.0122(9) 0.0140(9) 0.0035(7) 0.0000(8) 0.0036(7)
C15 0.0172(10) 0.0156(10) 0.0179(10) 0.0072(8) 0.0037(8) 0.0031(8)
C16 0.0256(11) 0.0136(10) 0.0261(11) 0.0101(8) 0.0041(9) 0.0054(8)
C17 0.0239(11) 0.0134(10) 0.0219(10) 0.0030(8) 0.0026(9) 0.0076(8)
C18 0.0199(10) 0.0171(10) 0.0160(10) 0.0042(8) 0.0046(8) 0.0072(8)
C19 0.0123(10) 0.0136(9) 0.0132(9) 0.0060(7) -0.0004(8) 0.0030(7)
C20 0.0102(9) 0.0154(9) 0.0112(9) 0.0068(7) -0.0004(7) 0.0015(7)
C21 0.0158(10) 0.0079(8) 0.0129(9) 0.0035(7) 0.0062(8) 0.0038(7)
C22 0.0162(10) 0.0096(9) 0.0170(9) 0.0036(7) 0.0048(8) 0.0051(7)
C23 0.0153(10) 0.0131(9) 0.0229(10) 0.0067(8) 0.0083(8) 0.0045(8)
C24 0.0235(11) 0.0139(9) 0.0199(10) 0.0090(8) 0.0123(8) 0.0058(8)
C25 0.0223(11) 0.0159(10) 0.0142(9) 0.0067(8) 0.0045(8) 0.0084(8)
C26 0.0173(10) 0.0111(9) 0.0122(9) 0.0027(7) 0.0045(8) 0.0057(7)
C27 0.0141(10) 0.0162(10) 0.0238(10) 0.0117(8) 0.0028(8) 0.0028(8)
C28 0.0227(11) 0.0328(12) 0.0193(10) 0.0117(9) 0.0044(9) 0.0092(9)
C29 0.0195(11) 0.0245(11) 0.0271(11) 0.0068(9) 0.0009(9) 0.0087(9)
C30 0.0174(10) 0.0176(10) 0.0139(9) 0.0074(8) 0.0044(8) 0.0052(8)
C31 0.0189(11) 0.0283(11) 0.0290(12) 0.0125(9) 0.0051(9) 0.0093(9)
C32 0.0232(12) 0.0237(11) 0.0230(11) 0.0021(9) 0.0028(9) 0.0014(9)
C33 0.0163(10) 0.0111(9) 0.0127(9) 0.0055(7) 0.0068(8) 0.0066(7)
C34 0.0181(10) 0.0113(9) 0.0165(10) 0.0042(7) 0.0024(8) 0.0061(8)
C35 0.0264(11) 0.0166(10) 0.0117(9) 0.0053(8) 0.0036(8) 0.0078(8)
C36 0.0264(11) 0.0185(10) 0.0159(10) 0.0078(8) 0.0113(9) 0.0076(8)
C37 0.0154(10) 0.0163(10) 0.0189(10) 0.0029(8) 0.0062(8) 0.0029(8)
C38 0.0162(10) 0.0115(9) 0.0147(9) 0.0032(7) 0.0037(8) 0.0054(7)
C39 0.0203(11) 0.0181(10) 0.0163(10) 0.0063(8) 0.0001(8) 0.0042(8)
C40 0.021(3) 0.028(4) 0.036(6) 0.005(4) -0.007(4) 0.014(3)
C41 0.022(5) 0.031(4) 0.024(3) 0.002(3) -0.002(3) 0.005(3)
C40B 0.028(5) 0.028(4) 0.040(8) -0.006(5) -0.010(6) 0.005(3)
C41B 0.021(6) 0.030(6) 0.023(4) -0.001(4) -0.009(3) 0.005(4)
C42 0.0136(10) 0.0265(11) 0.0132(9) 0.0027(8) 0.0034(8) 0.0039(8)
C43 0.0227(11) 0.0276(11) 0.0207(11) 0.0109(9) -0.0008(9) 0.0017(9)
C44 0.0238(12) 0.0241(11) 0.0231(11) -0.0005(9) -0.0036(9) 0.0070(9)
C60 0.036(3) 0.034(2) 0.039(3) 0.004(2) 0.014(3) 0.000(2)
C61 0.032(2) 0.043(4) 0.050(3) 0.008(3) 0.000(2) 0.001(3)
C62 0.040(3) 0.039(3) 0.047(3) 0.012(3) -0.004(2) 0.008(3)
C63 0.042(3) 0.031(2) 0.036(3) 0.011(2) 0.006(2) 0.008(2)
C64 0.038(3) 0.032(3) 0.028(2) 0.008(2) 0.006(2) 0.002(2)
C65 0.036(3) 0.031(3) 0.031(3) 0.008(2) 0.015(2) 0.007(2)
C60B 0.024(3) 0.034(3) 0.043(4) 0.001(3) 0.008(3) 0.006(3)
C61B 0.039(3) 0.033(4) 0.043(3) 0.006(3) 0.002(3) 0.010(3)
C62B 0.043(4) 0.032(3) 0.043(4) 0.002(3) 0.001(3) 0.001(3)
C63B 0.042(3) 0.039(4) 0.034(4) 0.002(3) -0.004(3) 0.005(3)
C64B 0.038(4) 0.035(4) 0.027(3) 0.009(3) 0.007(3) 0.011(3)
C65B 0.030(4) 0.033(3) 0.035(4) 0.007(3) 0.010(3) 0.007(3)

loop_
_atom_type_symbol
_atom_type_description
_atom_type_scat_dispersion_real
_atom_type_scat_dispersion_imag
_atom_type_scat_source
C C 0.0033 0.0016 'International Tables Vol C Tables 4.2.6.8 and 6.1.1.4'
H H 0.0000 0.0000 'International Tables Vol C Tables 4.2.6.8 and 6.1.1.4'
N N 0.0061 0.0033 'International Tables Vol C Tables 4.2.6.8 and 6.1.1.4'
Cl Cl 0.1484 0.1585 'International Tables Vol C Tables 4.2.6.8 and 6.1.1.4'
Ni Ni 0.3393 1.1124 'International Tables Vol C Tables 4.2.6.8 and 6.1.1.4'

loop_
_exptl_crystal_face_index_h
_exptl_crystal_face_index_k
_exptl_crystal_face_index_l
_exptl_crystal_face_perp_dist
0.00 0.00 1.00 0.0230
0.00 0.00 -1.00 0.0370
0.00 1.00 0.00 0.0070
0.00 -1.00 0.00 0.0220
-1.00 0.00 0.00 0.1900

loop_
_geom_angle_atom_site_label_1
_geom_angle_atom_site_label_2
_geom_angle_atom_site_label_3
_geom_angle
C13 Ni1 C1 80.09(7)
C13 Ni1 C20 80.10(7)
C1 Ni1 C20 160.18(7)
C13 Ni1 C50 178.3(7)
C1 Ni1 C50 100.6(7)
C20 Ni1 C50 99.2(7)
C13 Ni1 Cl1 179.2(3)
C1 Ni1 Cl1 99.1(3)
C20 Ni1 Cl1 100.7(3)
Ni1 C50 H50A 110(4)
Ni1 C50 H50B 116(3)
H50A C50 H50B 118(5)
Ni1 C50 H50C 112(3)
H50A C50 H50C 100(5)
H50B C50 H50C 97(4)
C1 N1 C2 111.54(14)
C1 N1 C21 128.04(14)
C2 N1 C21 120.31(14)
C1 N2 C7 112.60(14)
C1 N2 C8 114.27(14)
C7 N2 C8 133.13(14)
C20 N3 C14 112.34(14)
C20 N3 C12 114.51(14)
C14 N3 C12 133.07(15)
C20 N4 C19 111.23(14)
C20 N4 C33 128.55(14)
C19 N4 C33 120.03(14)
N1 C1 N2 103.78(14)
N1 C1 Ni1 140.66(13)
N2 C1 Ni1 115.55(12)
C3 C2 C7 122.12(16)
C3 C2 N1 131.09(16)
C7 C2 N1 106.78(15)
C4 C3 C2 116.97(17)
C4 C3 H3 121.5
C2 C3 H3 121.5
C3 C4 C5 121.32(17)
C3 C4 H4 119.3
C5 C4 H4 119.3
C6 C5 C4 121.76(17)
C6 C5 H5 119.1
C4 C5 H5 119.1
C5 C6 C7 117.01(17)
C5 C6 H6 121.5
C7 C6 H6 121.5
N2 C7 C6 133.90(16)
N2 C7 C2 105.30(15)
C6 C7 C2 120.80(16)
C13 C8 C9 122.80(16)
C13 C8 N2 109.01(15)
C9 C8 N2 128.18(16)
C8 C9 C10 117.17(17)
C8 C9 H9 121.4
C10 C9 H9 121.4
C9 C10 C11 122.26(17)
C9 C10 H10 118.9
C11 C10 H10 118.9
C12 C11 C10 117.26(16)
C12 C11 H11 121.4
C10 C11 H11 121.4
C13 C12 C11 122.53(17)
C13 C12 N3 109.18(15)
C11 C12 N3 128.28(16)
C8 C13 C12 117.95(16)
C8 C13 Ni1 121.07(13)
C12 C13 Ni1 120.95(13)
N3 C14 C19 105.32(15)
N3 C14 C15 133.89(17)
C19 C14 C15 120.79(17)
C16 C15 C14 117.14(17)
C16 C15 H15 121.4
C14 C15 H15 121.4
C15 C16 C17 121.73(17)
C15 C16 H16 119.1
C17 C16 H16 119.1
C18 C17 C16 121.31(18)
C18 C17 H17 119.3
C16 C17 H17 119.3
C17 C18 C19 116.88(17)
C17 C18 H18 121.6
C19 C18 H18 121.6
C18 C19 C14 122.13(16)
C18 C19 N4 130.76(16)
C14 C19 N4 107.10(15)
N4 C20 N3 104.00(14)
N4 C20 Ni1 140.76(13)
N3 C20 Ni1 115.23(12)
C22 C21 C26 123.08(16)
C22 C21 N1 118.28(15)
C26 C21 N1 118.49(16)
C23 C22 C21 117.48(16)
C23 C22 C27 120.64(17)
C21 C22 C27 121.88(16)
C24 C23 C22 120.85(17)
C24 C23 H23 119.6
C22 C23 H23 119.6
C25 C24 C23 120.13(17)
C25 C24 H24 119.9
C23 C24 H24 119.9
C24 C25 C26 121.43(17)
C24 C25 H25 119.3
C26 C25 H25 119.3
C25 C26 C21 117.02(17)
C25 C26 C30 120.43(16)
C21 C26 C30 122.50(16)
C22 C27 C29 112.16(16)
C22 C27 C28 110.72(15)
C29 C27 C28 110.65(16)
C22 C27 H27 107.7
C29 C27 H27 107.7
C28 C27 H27 107.7
C27 C28 H28A 109.5
C27 C28 H28B 109.5
H28A C28 H28B 109.5
C27 C28 H28C 109.5
H28A C28 H28C 109.5
H28B C28 H28C 109.5
C27 C29 H29A 109.5
C27 C29 H29B 109.5
H29A C29 H29B 109.5
C27 C29 H29C 109.5
H29A C29 H29C 109.5
H29B C29 H29C 109.5
C26 C30 C32 110.09(15)
C26 C30 C31 112.44(15)
C32 C30 C31 110.17(16)
C26 C30 H30 108.0
C32 C30 H30 108.0
C31 C30 H30 108.0
C30 C31 H31A 109.5
C30 C31 H31B 109.5
H31A C31 H31B 109.5
C30 C31 H31C 109.5
H31A C31 H31C 109.5
H31B C31 H31C 109.5
C30 C32 H32A 109.5
C30 C32 H32B 109.5
H32A C32 H32B 109.5
C30 C32 H32C 109.5
H32A C32 H32C 109.5
H32B C32 H32C 109.5
C38 C33 C34 123.29(16)
C38 C33 N4 118.57(15)
C34 C33 N4 117.89(16)
C35 C34 C33 116.72(17)
C35 C34 C39 121.57(17)
C33 C34 C39 121.68(16)
C36 C35 C34 121.10(17)
C36 C35 H35 119.4
C34 C35 H35 119.4
C35 C36 C37 120.72(18)
C35 C36 H36 119.6
C37 C36 H36 119.6
C36 C37 C38 120.59(18)
C36 C37 H37 119.7
C38 C37 H37 119.7
C37 C38 C33 117.56(17)
C37 C38 C42 120.21(17)
C33 C38 C42 122.20(16)
C34 C39 C40B 111.6(10)
C34 C39 C41 115.5(9)
C34 C39 C41B 110.1(11)
C40B C39 C41B 109.8(7)
C34 C39 C40 109.5(8)
C41 C39 C40 109.7(6)
C34 C39 H39 107.2
C41 C39 H39 107.2
C40 C39 H39 107.2
C39 C40 H40A 109.5
C39 C40 H40B 109.5
H40A C40 H40B 109.5
C39 C40 H40C 109.5
H40A C40 H40C 109.5
H40B C40 H40C 109.5
C39 C41 H41A 109.5
C39 C41 H41B 109.5
H41A C41 H41B 109.5
C39 C41 H41C 109.5
H41A C41 H41C 109.5
H41B C41 H41C 109.5
C39 C40B H40D 109.5
C39 C40B H40E 109.5
H40D C40B H40E 109.5
C39 C40B H40F 109.5
H40D C40B H40F 109.5
H40E C40B H40F 109.5
C39 C41B H41D 109.5
C39 C41B H41E 109.5
H41D C41B H41E 109.5
C39 C41B H41F 109.5
H41D C41B H41F 109.5
H41E C41B H41F 109.5
C38 C42 C44 112.52(16)
C38 C42 C43 110.42(16)
C44 C42 C43 110.50(16)
C38 C42 H42 107.7
C44 C42 H42 107.7
C43 C42 H42 107.7
C42 C43 H43A 109.5
C42 C43 H43B 109.5
H43A C43 H43B 109.5
C42 C43 H43C 109.5
H43A C43 H43C 109.5
H43B C43 H43C 109.5
C42 C44 H44A 109.5
C42 C44 H44B 109.5
H44A C44 H44B 109.5
C42 C44 H44C 109.5
H44A C44 H44C 109.5
H44B C44 H44C 109.5
C61 C60 C65 119.6(5)
C61 C60 H60A 120.2
C65 C60 H60A 120.2
C60 C61 C62 120.4(5)
C60 C61 H61 119.8
C62 C61 H61 119.8
C63 C62 C61 119.9(6)
C63 C62 H62A 120.1
C61 C62 H62A 120.1
C62 C63 C64 120.3(6)
C62 C63 H63A 119.9
C64 C63 H63A 119.9
C63 C64 C65 120.5(6)
C63 C64 H64A 119.8
C65 C64 H64A 119.8
C64 C65 C60 119.4(5)
C64 C65 H65A 120.3
C60 C65 H65A 120.3
C61B C60B C65B 119.7(7)
C61B C60B H60B 120.2
C65B C60B H60B 120.2
C60B C61B C62B 120.2(8)
C60B C61B H61B 119.9
C62B C61B H61B 119.9
C63B C62B C61B 119.8(8)
C63B C62B H62B 120.1
C61B C62B H62B 120.1
C62B C63B C64B 120.6(8)
C62B C63B H63B 119.7
C64B C63B H63B 119.7
C63B C64B C65B 120.4(7)
C63B C64B H64B 119.8
C65B C64B H64B 119.8
C64B C65B C60B 119.4(7)
C64B C65B H65B 120.3
C60B C65B H65B 120.3

loop_
_geom_bond_atom_site_label_1
_geom_bond_atom_site_label_2
_geom_bond_distance
Ni1 C13 1.8703(17)
Ni1 C1 1.9278(18)
Ni1 C20 1.9346(18)
Ni1 C50 1.97(3)
Ni1 Cl1 2.178(14)
C50 H50A 0.88(6)
C50 H50B 0.98(4)
C50 H50C 1.01(5)
N1 C1 1.369(2)
N1 C2 1.399(2)
N1 C21 1.445(2)
N2 C1 1.385(2)
N2 C7 1.387(2)
N2 C8 1.426(2)
N3 C20 1.385(2)
N3 C14 1.388(2)
N3 C12 1.421(2)
N4 C20 1.366(2)
N4 C19 1.400(2)
N4 C33 1.448(2)
C2 C3 1.387(2)
C2 C7 1.397(2)
C3 C4 1.383(3)
C3 H3 0.9500
C4 C5 1.397(3)
C4 H4 0.9500
C5 C6 1.389(3)
C5 H5 0.9500
C6 C7 1.391(2)
C6 H6 0.9500
C8 C13 1.376(2)
C8 C9 1.388(2)
C9 C10 1.393(3)
C9 H9 0.9500
C10 C11 1.393(3)
C10 H10 0.9500
C11 C12 1.390(2)
C11 H11 0.9500
C12 C13 1.378(2)
C14 C19 1.390(2)
C14 C15 1.392(2)
C15 C16 1.381(3)
C15 H15 0.9500
C16 C17 1.397(3)
C16 H16 0.9500
C17 C18 1.380(3)
C17 H17 0.9500
C18 C19 1.388(3)
C18 H18 0.9500
C21 C22 1.394(3)
C21 C26 1.399(2)
C22 C23 1.393(2)
C22 C27 1.519(2)
C23 C24 1.386(3)
C23 H23 0.9500
C24 C25 1.380(3)
C24 H24 0.9500
C25 C26 1.391(2)
C25 H25 0.9500
C26 C30 1.516(3)
C27 C29 1.523(3)
C27 C28 1.529(3)
C27 H27 1.0000
C28 H28A 0.9800
C28 H28B 0.9800
C28 H28C 0.9800
C29 H29A 0.9800
C29 H29B 0.9800
C29 H29C 0.9800
C30 C32 1.524(3)
C30 C31 1.535(3)
C30 H30 1.0000
C31 H31A 0.9800
C31 H31B 0.9800
C31 H31C 0.9800
C32 H32A 0.9800
C32 H32B 0.9800
C32 H32C 0.9800
C33 C38 1.391(3)
C33 C34 1.400(3)
C34 C35 1.395(3)
C34 C39 1.512(3)
C35 C36 1.377(3)
C35 H35 0.9500
C36 C37 1.381(3)
C36 H36 0.9500
C37 C38 1.390(3)
C37 H37 0.9500
C38 C42 1.514(3)
C39 C40B 1.532(7)
C39 C41 1.533(6)
C39 C41B 1.535(6)
C39 C40 1.536(5)
C39 H39 1.0000
C40 H40A 0.9800
C40 H40B 0.9800
C40 H40C 0.9800
C41 H41A 0.9800
C41 H41B 0.9800
C41 H41C 0.9800
C40B H40D 0.9800
C40B H40E 0.9800
C40B H40F 0.9800
C41B H41D 0.9800
C41B H41E 0.9800
C41B H41F 0.9800
C42 C44 1.520(3)
C42 C43 1.532(3)
C42 H42 1.0000
C43 H43A 0.9800
C43 H43B 0.9800
C43 H43C 0.9800
C44 H44A 0.9800
C44 H44B 0.9800
C44 H44C 0.9800
C60 C61 1.379(7)
C60 C65 1.393(7)
C60 H60A 0.9500
C61 C62 1.385(7)
C61 H61 0.9500
C62 C63 1.369(6)
C62 H62A 0.9500
C63 C64 1.376(6)
C63 H63A 0.9500
C64 C65 1.381(6)
C64 H64A 0.9500
C65 H65A 0.9500
C60B C61B 1.380(8)
C60B C65B 1.393(8)
C60B H60B 0.9500
C61B C62B 1.383(8)
C61B H61B 0.9500
C62B C63B 1.367(8)
C62B H62B 0.9500
C63B C64B 1.372(8)
C63B H63B 0.9500
C64B C65B 1.378(8)
C64B H64B 0.9500
C65B H65B 0.9500
